data_4325570
loop_
_publ_author_name
'Jia Luo'
'Nigam P. Rath'
'Liviu M. Mirica'

_publ_section_title
;
 Dinuclear Co(II)Co(III) Mixed-Valence and Co(III)Co(III) Complexes with
 N- and O-Donor Ligands: Characterization and Water Oxidation Studies
;
_journal_name_full 'Inorganic Chemistry'
_journal_page_first 6152
_journal_page_last 6157
_journal_paper_doi 10.1021/ic201031s
_journal_volume 50
_journal_year 2011
_chemical_formula_sum 'C30 H39 Cl2 Co2 N6 O12'
_chemical_formula_weight 864.43
_chemical_name_systematic
; 
 ? 
;
_space_group_IT_number 14
_symmetry_cell_setting monoclinic
_symmetry_space_group_name_Hall '-P 2yn'
_symmetry_space_group_name_H-M 'P 1 21/n 1'
_atom_sites_solution_hydrogens geom
_atom_sites_solution_primary direct
_atom_sites_solution_secondary difmap
_audit_creation_method SHELXL-97
_cell_angle_alpha 90.00
_cell_angle_beta 96.485(3)
_cell_angle_gamma 90.00
_cell_formula_units_Z 4
_cell_length_a 13.6151(8)
_cell_length_b 13.1529(7)
_cell_length_c 20.5118(13)
_cell_measurement_reflns_used 9938
_cell_measurement_temperature 300(2)
_cell_measurement_theta_max 25.88
_cell_measurement_theta_min 2.31
_cell_volume 3649.7(4)
_computing_cell_refinement 'Bruker SAINT'
_computing_data_collection 'Bruker APEX2'
_computing_data_reduction 'Bruker SAINT'
_computing_molecular_graphics 'Bruker SHELXTL'
_computing_publication_material 'Bruker SHELXTL'
_computing_structure_refinement 'SHELXL-97 (Sheldrick, 2008)'
_computing_structure_solution 'SHELXS-97 (Sheldrick, 2008)'
_diffrn_ambient_temperature 573(2)
_diffrn_measured_fraction_theta_full 1.000
_diffrn_measured_fraction_theta_max 0.998
_diffrn_measurement_device_type 'Bruker APEX-II CCD'
_diffrn_measurement_method '\f and \w scans'
_diffrn_radiation_monochromator graphite
_diffrn_radiation_source 'fine-focus sealed tube'
_diffrn_radiation_type MoK\a
_diffrn_radiation_wavelength 0.71073
_diffrn_reflns_av_R_equivalents 0.0391
_diffrn_reflns_av_sigmaI/netI 0.0261
_diffrn_reflns_limit_h_max 17
_diffrn_reflns_limit_h_min -17
_diffrn_reflns_limit_k_max 17
_diffrn_reflns_limit_k_min -17
_diffrn_reflns_limit_l_max 26
_diffrn_reflns_limit_l_min -26
_diffrn_reflns_number 62150
_diffrn_reflns_theta_full 25.00
_diffrn_reflns_theta_max 27.60
_diffrn_reflns_theta_min 1.71
_exptl_absorpt_coefficient_mu 1.124
_exptl_absorpt_correction_T_max 0.8407
_exptl_absorpt_correction_T_min 0.6780
_exptl_absorpt_correction_type multi-scan
_exptl_absorpt_process_details 'sadabs v2008/1'
_exptl_crystal_colour red
_exptl_crystal_density_diffrn 1.573
_exptl_crystal_density_meas ?
_exptl_crystal_description rectangular
_exptl_crystal_F_000 1780
_exptl_crystal_size_max 0.38
_exptl_crystal_size_mid 0.26
_exptl_crystal_size_min 0.16
_refine_diff_density_max 0.841
_refine_diff_density_min -0.520
_refine_diff_density_rms 0.073
_refine_ls_extinction_method none
_refine_ls_goodness_of_fit_ref 1.032
_refine_ls_hydrogen_treatment constr
_refine_ls_matrix_type full
_refine_ls_number_parameters 492
_refine_ls_number_reflns 8455
_refine_ls_number_restraints 0
_refine_ls_restrained_S_all 1.032
_refine_ls_R_factor_all 0.0724
_refine_ls_R_factor_gt 0.0486
_refine_ls_shift/su_max 0.002
_refine_ls_shift/su_mean 0.000
_refine_ls_structure_factor_coef Fsqd
_refine_ls_weighting_details 'calc w=1/[\s^2^(Fo^2^)+(0.0728P)^2^+4.1283P] where P=(Fo^2^+2Fc^2^)/3'
_refine_ls_weighting_scheme calc
_refine_ls_wR_factor_gt 0.1274
_refine_ls_wR_factor_ref 0.1487
_reflns_number_gt 6228
_reflns_number_total 8455
_reflns_threshold_expression >2sigma(I)
_cod_data_source_file ic201031s_si_002_2.cif
_cod_data_source_block l2110
_cod_depositor_comments
;
The following automatic conversions were performed:

'_exptl_crystal_density_meas' value 'no' was changed to '?' - the
value is perceived as not measured.

Automatic conversion script
Id: cif_fix_values 3008 2015-01-20 13:52:24Z robertas 
;
_cod_database_code 4325570

loop_
_symmetry_equiv_pos_as_xyz
'x, y, z'
'-x+1/2, y+1/2, -z+1/2'
'-x, -y, -z'
'x-1/2, -y-1/2, z-1/2'

loop_
_atom_site_label
_atom_site_type_symbol
_atom_site_fract_x
_atom_site_fract_y
_atom_site_fract_z
_atom_site_U_iso_or_equiv
_atom_site_adp_type
_atom_site_occupancy
_atom_site_symmetry_multiplicity
_atom_site_calc_flag
_atom_site_refinement_flags
_atom_site_disorder_assembly
_atom_site_disorder_group
Co1 Co 0.55057(3) 0.50304(3) 0.31502(2) 0.03861(13) Uani 1 1 d . . .
Co2 Co 0.40938(3) 0.58737(3) 0.20418(2) 0.03578(12) Uani 1 1 d . . .
Cl1 Cl 0.79163(8) 0.46233(10) 0.09968(6) 0.0718(3) Uani 1 1 d . . .
Cl2 Cl 0.3154(6) 0.1574(6) 0.0619(4) 0.085(2) Uani 0.60 1 d P A 1
Cl2' Cl 0.3157(6) 0.1613(6) 0.0576(4) 0.0499(17) Uani 0.40 1 d P A 2
N1 n 0.6997(2) 0.5477(2) 0.34339(15) 0.0498(7) Uani 1 1 d . . .
N2 n 0.6370(2) 0.3603(2) 0.31157(16) 0.0523(7) Uani 1 1 d . . .
N3 n 0.5105(2) 0.4217(2) 0.39734(15) 0.0506(7) Uani 1 1 d . . .
N4 n 0.2682(2) 0.5756(2) 0.18454(15) 0.0471(7) Uani 1 1 d . . .
N5 n 0.4164(2) 0.5153(2) 0.12016(14) 0.0502(7) Uani 1 1 d . . .
N6 n 0.4087(2) 0.7059(2) 0.14744(13) 0.0415(6) Uani 1 1 d . . .
O1 O 0.50297(18) 0.63395(18) 0.35599(11) 0.0484(6) Uani 1 1 d . . .
O2 O 0.38961(16) 0.67730(17) 0.27396(11) 0.0427(5) Uani 1 1 d . . .
O3 O 0.54854(15) 0.58239(16) 0.22423(11) 0.0392(5) Uani 1 1 d . . .
O4 O 0.42321(16) 0.46920(16) 0.25731(11) 0.0412(5) Uani 1 1 d . . .
O5 O 0.7921(10) 0.5410(8) 0.1412(7) 0.207(6) Uani 0.60 1 d P B 1
O6 O 0.6975(4) 0.4386(7) 0.0822(4) 0.220(4) Uani 1 1 d . B 1
O7 O 0.8448(6) 0.5011(9) 0.0563(3) 0.245(5) Uani 1 1 d . B 1
O8 O 0.8373(5) 0.4077(9) 0.1489(4) 0.242(5) Uani 1 1 d . B 1
O5' O 0.8166(18) 0.3874(13) 0.0653(9) 0.215(10) Uani 0.40 1 d P B 2
O9 O 0.3489(7) 0.1654(7) 0.1244(3) 0.215(4) Uani 1 1 d . . .
O10 O 0.2900(5) 0.2514(3) 0.0322(3) 0.150(2) Uani 1 1 d . . .
O11 O 0.2386(5) 0.1003(5) 0.0580(6) 0.288(6) Uani 1 1 d . . .
O12 O 0.3866(6) 0.1106(5) 0.0319(4) 0.197(3) Uani 1 1 d . . .
C1 C 0.4384(2) 0.6905(2) 0.32976(16) 0.0431(7) Uani 1 1 d . . .
C2 C 0.4127(4) 0.7853(3) 0.3643(2) 0.0699(12) Uani 1 1 d . . .
H2A H 0.3880 0.7678 0.4048 0.105 Uiso 1 1 calc R . .
H2B H 0.3630 0.8223 0.3370 0.105 Uiso 1 1 calc R . .
H2C H 0.4707 0.8269 0.3732 0.105 Uiso 1 1 calc R . .
C3 C 0.6083(3) 0.6695(3) 0.22047(19) 0.0528(9) Uani 1 1 d . . .
H3A H 0.5987 0.6966 0.1767 0.079 Uiso 1 1 calc R . .
H3B H 0.6765 0.6514 0.2313 0.079 Uiso 1 1 calc R . .
H3C H 0.5903 0.7199 0.2509 0.079 Uiso 1 1 calc R . .
C4 C 0.3436(3) 0.4083(3) 0.2714(2) 0.0570(9) Uani 1 1 d . . .
H4A H 0.3000 0.4476 0.2952 0.086 Uiso 1 1 calc R . .
H4B H 0.3681 0.3512 0.2976 0.086 Uiso 1 1 calc R . .
H4C H 0.3082 0.3845 0.2312 0.086 Uiso 1 1 calc R . .
C5 C 0.7281(3) 0.6356(3) 0.37298(19) 0.0612(10) Uani 1 1 d . . .
H5 H 0.6802 0.6789 0.3862 0.073 Uiso 1 1 calc R . .
C6 C 0.8263(4) 0.6636(5) 0.3843(2) 0.0864(16) Uani 1 1 d . . .
H6 H 0.8445 0.7253 0.4044 0.104 Uiso 1 1 calc R . .
C7 C 0.8956(4) 0.5989(6) 0.3655(3) 0.109(2) Uani 1 1 d . . .
H7 H 0.9623 0.6155 0.3735 0.131 Uiso 1 1 calc R . .
C8 C 0.8680(3) 0.5101(5) 0.3352(3) 0.0910(17) Uani 1 1 d . . .
H8 H 0.9152 0.4662 0.3216 0.109 Uiso 1 1 calc R . .
C9 C 0.7687(3) 0.4858(3) 0.3249(2) 0.0608(10) Uani 1 1 d . . .
C10 C 0.7317(3) 0.3916(3) 0.2900(2) 0.0695(12) Uani 1 1 d . . .
H10A H 0.7233 0.4038 0.2431 0.083 Uiso 1 1 calc R . .
H10B H 0.7799 0.3375 0.2990 0.083 Uiso 1 1 calc R . .
C11 C 0.6514(3) 0.3228(3) 0.3798(2) 0.0597(10) Uani 1 1 d . . .
H11A H 0.7040 0.3610 0.4046 0.072 Uiso 1 1 calc R . .
H11B H 0.6707 0.2518 0.3802 0.072 Uiso 1 1 calc R . .
C12 C 0.5587(3) 0.3341(3) 0.41107(18) 0.0522(8) Uani 1 1 d . . .
C13 C 0.5247(4) 0.2635(3) 0.4529(2) 0.0691(11) Uani 1 1 d . . .
H13 H 0.5581 0.2025 0.4615 0.083 Uiso 1 1 calc R . .
C14 C 0.4410(4) 0.2847(4) 0.4815(2) 0.0798(14) Uani 1 1 d . . .
H14 H 0.4166 0.2375 0.5093 0.096 Uiso 1 1 calc R . .
C15 C 0.3931(4) 0.3759(4) 0.4690(2) 0.0744(13) Uani 1 1 d . . .
H15 H 0.3368 0.3919 0.4888 0.089 Uiso 1 1 calc R . .
C16 C 0.4304(3) 0.4421(3) 0.4270(2) 0.0606(10) Uani 1 1 d . . .
H16 H 0.3986 0.5042 0.4186 0.073 Uiso 1 1 calc R . .
C17 C 0.5909(4) 0.2802(3) 0.2688(2) 0.0724(12) Uani 1 1 d . . .
H17A H 0.5867 0.3021 0.2239 0.109 Uiso 1 1 calc R . .
H17B H 0.5258 0.2665 0.2802 0.109 Uiso 1 1 calc R . .
H17C H 0.6302 0.2195 0.2742 0.109 Uiso 1 1 calc R . .
C18 C 0.2024(3) 0.6016(3) 0.2255(2) 0.0611(10) Uani 1 1 d . . .
H18 H 0.2248 0.6285 0.2664 0.073 Uiso 1 1 calc R . .
C19 C 0.1028(3) 0.5894(4) 0.2084(3) 0.0820(16) Uani 1 1 d . . .
H19 H 0.0582 0.6052 0.2380 0.098 Uiso 1 1 calc R . .
C20 C 0.0702(4) 0.5539(4) 0.1477(4) 0.0945(19) Uani 1 1 d . . .
H20 H 0.0028 0.5479 0.1346 0.113 Uiso 1 1 calc R . .
C21 C 0.1375(4) 0.5269(3) 0.1058(3) 0.0807(16) Uani 1 1 d . . .
H21 H 0.1160 0.5019 0.0642 0.097 Uiso 1 1 calc R . .
C22 C 0.2371(3) 0.5369(3) 0.1257(2) 0.0563(9) Uani 1 1 d . . .
C23 C 0.3143(4) 0.5066(4) 0.0849(2) 0.0741(13) Uani 1 1 d . . .
H23A H 0.3096 0.5491 0.0460 0.089 Uiso 1 1 calc R . .
H23B H 0.3029 0.4368 0.0707 0.089 Uiso 1 1 calc R . .
C24 C 0.4776(3) 0.5823(3) 0.08254(18) 0.0567(9) Uani 1 1 d . . .
H24A H 0.5470 0.5746 0.0986 0.068 Uiso 1 1 calc R . .
H24B H 0.4687 0.5640 0.0364 0.068 Uiso 1 1 calc R . .
C25 C 0.4463(3) 0.6889(3) 0.09091(17) 0.0505(8) Uani 1 1 d . . .
C26 C 0.4551(4) 0.7667(3) 0.0468(2) 0.0697(12) Uani 1 1 d . . .
H26 H 0.4827 0.7542 0.0081 0.084 Uiso 1 1 calc R . .
C27 C 0.4231(4) 0.8621(3) 0.0602(2) 0.0739(13) Uani 1 1 d . . .
H27 H 0.4293 0.9153 0.0310 0.089 Uiso 1 1 calc R . .
C28 C 0.3817(3) 0.8784(3) 0.1172(2) 0.0635(10) Uani 1 1 d . . .
H28 H 0.3578 0.9423 0.1266 0.076 Uiso 1 1 calc R . .
C29 C 0.3759(3) 0.7990(3) 0.16032(19) 0.0502(8) Uani 1 1 d . . .
H29 H 0.3486 0.8102 0.1993 0.060 Uiso 1 1 calc R . .
C30 C 0.4654(4) 0.4143(3) 0.1267(2) 0.0717(12) Uani 1 1 d . . .
H30A H 0.4738 0.3884 0.0839 0.107 Uiso 1 1 calc R . .
H30B H 0.4252 0.3681 0.1484 0.107 Uiso 1 1 calc R . .
H30C H 0.5288 0.4211 0.1520 0.107 Uiso 1 1 calc R . .

loop_
_atom_site_aniso_label
_atom_site_aniso_U_11
_atom_site_aniso_U_22
_atom_site_aniso_U_33
_atom_site_aniso_U_23
_atom_site_aniso_U_13
_atom_site_aniso_U_12
Co1 0.0347(2) 0.0352(2) 0.0460(3) 0.00143(18) 0.00506(17) 0.00325(17)
Co2 0.0344(2) 0.0346(2) 0.0386(2) -0.00054(17) 0.00509(16) -0.00122(16)
Cl1 0.0546(6) 0.0934(8) 0.0684(7) 0.0064(6) 0.0108(5) -0.0003(5)
Cl2 0.066(3) 0.076(3) 0.116(4) 0.039(2) 0.022(3) -0.001(3)
Cl2' 0.042(3) 0.042(3) 0.063(3) 0.001(2) -0.004(2) -0.002(2)
N1 0.0398(15) 0.0561(17) 0.0522(17) 0.0069(14) -0.0007(12) 0.0021(13)
N2 0.0523(17) 0.0427(16) 0.0631(19) 0.0047(14) 0.0120(14) 0.0131(13)
N3 0.0516(17) 0.0520(17) 0.0486(16) 0.0061(13) 0.0071(13) 0.0038(14)
N4 0.0377(14) 0.0436(15) 0.0585(18) 0.0074(13) -0.0018(12) -0.0018(12)
N5 0.0639(19) 0.0437(16) 0.0426(15) -0.0053(12) 0.0048(13) -0.0023(14)
N6 0.0427(14) 0.0400(14) 0.0415(14) 0.0021(11) 0.0034(11) -0.0008(11)
O1 0.0537(14) 0.0455(13) 0.0448(13) -0.0039(10) 0.0007(10) 0.0097(11)
O2 0.0416(12) 0.0432(12) 0.0438(12) -0.0040(10) 0.0067(9) 0.0058(10)
O3 0.0341(10) 0.0376(11) 0.0468(12) 0.0017(9) 0.0091(9) -0.0021(9)
O4 0.0370(11) 0.0372(11) 0.0492(13) 0.0053(10) 0.0040(9) -0.0052(9)
O5 0.254(13) 0.111(7) 0.281(15) -0.105(9) 0.133(12) -0.032(8)
O6 0.079(3) 0.300(10) 0.276(9) 0.077(8) -0.007(4) -0.052(5)
O7 0.163(6) 0.455(14) 0.111(4) 0.081(7) -0.008(4) -0.151(8)
O8 0.152(6) 0.394(14) 0.177(7) 0.147(8) 0.002(5) 0.006(7)
O5' 0.34(3) 0.138(12) 0.188(17) -0.010(12) 0.128(18) 0.123(16)
O9 0.272(9) 0.258(9) 0.109(5) 0.019(5) -0.008(5) 0.115(8)
O10 0.222(6) 0.072(3) 0.147(4) 0.027(3) -0.018(4) 0.023(3)
O11 0.111(5) 0.138(5) 0.61(2) 0.091(8) 0.016(8) -0.058(4)
O12 0.219(7) 0.186(6) 0.209(7) 0.079(5) 0.126(6) 0.092(5)
C1 0.0464(17) 0.0383(16) 0.0455(18) -0.0021(14) 0.0099(14) -0.0006(14)
C2 0.083(3) 0.057(2) 0.068(3) -0.021(2) 0.000(2) 0.020(2)
C3 0.0426(18) 0.055(2) 0.060(2) 0.0115(17) 0.0049(16) -0.0121(16)
C4 0.0470(19) 0.052(2) 0.071(2) 0.0182(18) 0.0023(17) -0.0129(16)
C5 0.060(2) 0.071(3) 0.050(2) 0.0030(19) -0.0054(17) -0.011(2)
C6 0.071(3) 0.109(4) 0.073(3) 0.014(3) -0.020(2) -0.033(3)
C7 0.047(3) 0.157(6) 0.117(5) 0.040(5) -0.017(3) -0.025(3)
C8 0.039(2) 0.123(5) 0.111(4) 0.032(4) 0.008(2) 0.011(3)
C9 0.0409(18) 0.071(3) 0.071(3) 0.023(2) 0.0092(17) 0.0100(18)
C10 0.058(2) 0.064(3) 0.091(3) 0.007(2) 0.028(2) 0.023(2)
C11 0.061(2) 0.047(2) 0.070(3) 0.0125(18) 0.0030(19) 0.0132(18)
C12 0.059(2) 0.0479(19) 0.0484(19) 0.0077(16) -0.0011(16) 0.0022(17)
C13 0.086(3) 0.059(2) 0.061(2) 0.016(2) 0.002(2) -0.001(2)
C14 0.094(4) 0.092(4) 0.055(2) 0.020(2) 0.015(2) -0.022(3)
C15 0.070(3) 0.104(4) 0.052(2) 0.012(2) 0.018(2) -0.004(3)
C16 0.060(2) 0.068(3) 0.054(2) 0.0057(19) 0.0111(18) 0.006(2)
C17 0.095(3) 0.045(2) 0.079(3) -0.008(2) 0.012(2) 0.017(2)
C18 0.0411(19) 0.053(2) 0.090(3) 0.011(2) 0.0103(19) 0.0038(16)
C19 0.039(2) 0.066(3) 0.141(5) 0.017(3) 0.009(3) 0.0045(19)
C20 0.043(2) 0.072(3) 0.161(6) 0.025(4) -0.019(3) -0.006(2)
C21 0.069(3) 0.060(3) 0.102(4) 0.019(2) -0.038(3) -0.019(2)
C22 0.058(2) 0.0399(18) 0.067(2) 0.0099(17) -0.0129(18) -0.0104(17)
C23 0.091(3) 0.067(3) 0.059(3) -0.013(2) -0.017(2) -0.020(2)
C24 0.076(3) 0.053(2) 0.0432(19) -0.0020(16) 0.0174(18) 0.0019(19)
C25 0.056(2) 0.051(2) 0.0442(18) 0.0006(15) 0.0055(15) -0.0031(16)
C26 0.097(3) 0.066(3) 0.048(2) 0.0100(19) 0.019(2) -0.002(2)
C27 0.101(4) 0.060(3) 0.060(3) 0.020(2) 0.006(2) -0.007(2)
C28 0.076(3) 0.045(2) 0.069(3) 0.0094(19) 0.003(2) 0.0092(19)
C29 0.0505(19) 0.0454(19) 0.055(2) 0.0030(16) 0.0056(16) 0.0051(15)
C30 0.112(4) 0.043(2) 0.062(3) -0.0107(18) 0.020(2) 0.012(2)

loop_
_atom_type_symbol
_atom_type_description
_atom_type_scat_dispersion_real
_atom_type_scat_dispersion_imag
_atom_type_scat_source
C C 0.0033 0.0016 'International Tables Vol C Tables 4.2.6.8 and 6.1.1.4'
H H 0.0000 0.0000 'International Tables Vol C Tables 4.2.6.8 and 6.1.1.4'
N N 0.0061 0.0033 'International Tables Vol C Tables 4.2.6.8 and 6.1.1.4'
O O 0.0106 0.0060 'International Tables Vol C Tables 4.2.6.8 and 6.1.1.4'
Cl Cl 0.1484 0.1585 'International Tables Vol C Tables 4.2.6.8 and 6.1.1.4'
Co Co 0.3494 0.9721 'International Tables Vol C Tables 4.2.6.8 and 6.1.1.4'

loop_
_geom_angle_atom_site_label_1
_geom_angle_atom_site_label_2
_geom_angle_atom_site_label_3
_geom_angle
O4 Co1 O1 97.70(9)
O4 Co1 N3 94.24(10)
O1 Co1 N3 88.62(11)
O4 Co1 N1 160.42(11)
O1 Co1 N1 89.54(11)
N3 Co1 N1 104.14(12)
O4 Co1 O3 70.91(8)
O1 Co1 O3 88.48(9)
N3 Co1 O3 164.33(10)
N1 Co1 O3 91.23(10)
O4 Co1 N2 102.50(11)
O1 Co1 N2 156.19(11)
N3 Co1 N2 77.52(12)
N1 Co1 N2 75.50(12)
O3 Co1 N2 109.91(10)
O3 Co2 O4 79.32(9)
O3 Co2 O2 94.66(9)
O4 Co2 O2 95.20(10)
O3 Co2 N4 173.38(11)
O4 Co2 N4 94.95(11)
O2 Co2 N4 89.13(12)
O3 Co2 N6 95.45(10)
O4 Co2 N6 174.19(11)
O2 Co2 N6 87.72(11)
N4 Co2 N6 90.12(11)
O3 Co2 N5 91.56(12)
O4 Co2 N5 95.52(11)
O2 Co2 N5 168.43(11)
N4 Co2 N5 85.65(13)
N6 Co2 N5 81.99(12)
O5' Cl1 O7 74.0(9)
O5' Cl1 O6 88.8(12)
O7 Cl1 O6 119.9(5)
O5' Cl1 O8 82.6(10)
O7 Cl1 O8 118.4(5)
O6 Cl1 O8 115.5(5)
O5' Cl1 O5 164.2(14)
O7 Cl1 O5 99.7(7)
O6 Cl1 O5 106.7(7)
O8 Cl1 O5 88.1(8)
O11 Cl2 O9 107.4(9)
O11 Cl2 O12 109.0(8)
O9 Cl2 O12 107.0(7)
O11 Cl2 O10 109.3(7)
O9 Cl2 O10 113.2(7)
O12 Cl2 O10 110.9(7)
O11 Cl2' O10 111.7(7)
O11 Cl2' O12 108.1(7)
O10 Cl2' O12 117.6(8)
O11 Cl2' O9 100.8(9)
O10 Cl2' O9 113.2(6)
O12 Cl2' O9 103.9(7)
C9 N1 C5 118.7(3)
C9 N1 Co1 115.8(3)
C5 N1 Co1 125.3(3)
C17 N2 C10 110.6(3)
C17 N2 C11 109.2(3)
C10 N2 C11 110.6(3)
C17 N2 Co1 115.7(2)
C10 N2 Co1 105.0(2)
C11 N2 Co1 105.4(2)
C16 N3 C12 118.9(3)
C16 N3 Co1 123.9(3)
C12 N3 Co1 115.9(2)
C22 N4 C18 119.9(3)
C22 N4 Co2 115.3(3)
C18 N4 Co2 124.8(3)
C30 N5 C24 107.7(3)
C30 N5 C23 111.0(3)
C24 N5 C23 109.8(3)
C30 N5 Co2 114.5(2)
C24 N5 Co2 104.6(2)
C23 N5 Co2 108.9(3)
C25 N6 C29 119.5(3)
C25 N6 Co2 114.1(2)
C29 N6 Co2 126.4(2)
C1 O1 Co1 124.9(2)
C1 O2 Co2 131.4(2)
C3 O3 Co2 121.9(2)
C3 O3 Co1 119.6(2)
Co2 O3 Co1 96.93(9)
C4 O4 Co2 123.9(2)
C4 O4 Co1 129.2(2)
Co2 O4 Co1 100.25(9)
Cl2 O9 Cl2' 2.8(7)
Cl2' O10 Cl2 2.8(7)
Cl2 O11 Cl2' 4.2(7)
Cl2' O12 Cl2 4.3(7)
O1 C1 O2 126.0(3)
O1 C1 C2 119.5(3)
O2 C1 C2 114.5(3)
C1 C2 H2A 109.5
C1 C2 H2B 109.5
H2A C2 H2B 109.5
C1 C2 H2C 109.5
H2A C2 H2C 109.5
H2B C2 H2C 109.5
O3 C3 H3A 109.5
O3 C3 H3B 109.5
H3A C3 H3B 109.5
O3 C3 H3C 109.5
H3A C3 H3C 109.5
H3B C3 H3C 109.5
O4 C4 H4A 109.5
O4 C4 H4B 109.5
H4A C4 H4B 109.5
O4 C4 H4C 109.5
H4A C4 H4C 109.5
H4B C4 H4C 109.5
N1 C5 C6 122.0(5)
N1 C5 H5 119.0
C6 C5 H5 119.0
C7 C6 C5 118.3(5)
C7 C6 H6 120.8
C5 C6 H6 120.8
C8 C7 C6 120.3(5)
C8 C7 H7 119.8
C6 C7 H7 119.8
C7 C8 C9 119.0(5)
C7 C8 H8 120.5
C9 C8 H8 120.5
N1 C9 C8 121.6(5)
N1 C9 C10 115.8(3)
C8 C9 C10 122.5(4)
N2 C10 C9 110.5(3)
N2 C10 H10A 109.6
C9 C10 H10A 109.6
N2 C10 H10B 109.6
C9 C10 H10B 109.6
H10A C10 H10B 108.1
N2 C11 C12 110.4(3)
N2 C11 H11A 109.6
C12 C11 H11A 109.6
N2 C11 H11B 109.6
C12 C11 H11B 109.6
H11A C11 H11B 108.1
N3 C12 C13 121.3(4)
N3 C12 C11 114.5(3)
C13 C12 C11 124.2(4)
C14 C13 C12 119.0(4)
C14 C13 H13 120.5
C12 C13 H13 120.5
C13 C14 C15 119.9(4)
C13 C14 H14 120.0
C15 C14 H14 120.0
C16 C15 C14 118.2(4)
C16 C15 H15 120.9
C14 C15 H15 120.9
N3 C16 C15 122.8(4)
N3 C16 H16 118.6
C15 C16 H16 118.6
N2 C17 H17A 109.5
N2 C17 H17B 109.5
H17A C17 H17B 109.5
N2 C17 H17C 109.5
H17A C17 H17C 109.5
H17B C17 H17C 109.5
N4 C18 C19 121.5(5)
N4 C18 H18 119.3
C19 C18 H18 119.3
C20 C19 C18 119.1(5)
C20 C19 H19 120.4
C18 C19 H19 120.4
C19 C20 C21 119.4(4)
C19 C20 H20 120.3
C21 C20 H20 120.3
C20 C21 C22 119.6(5)
C20 C21 H21 120.2
C22 C21 H21 120.2
N4 C22 C21 120.4(5)
N4 C22 C23 116.4(3)
C21 C22 C23 123.2(4)
C22 C23 N5 112.8(3)
C22 C23 H23A 109.0
N5 C23 H23A 109.0
C22 C23 H23B 109.0
N5 C23 H23B 109.0
H23A C23 H23B 107.8
C25 C24 N5 108.4(3)
C25 C24 H24A 110.0
N5 C24 H24A 110.0
C25 C24 H24B 110.0
N5 C24 H24B 110.0
H24A C24 H24B 108.4
N6 C25 C26 121.0(4)
N6 C25 C24 113.7(3)
C26 C25 C24 125.3(4)
C27 C26 C25 119.7(4)
C27 C26 H26 120.1
C25 C26 H26 120.1
C26 C27 C28 119.0(4)
C26 C27 H27 120.5
C28 C27 H27 120.5
C27 C28 C29 119.3(4)
C27 C28 H28 120.4
C29 C28 H28 120.4
N6 C29 C28 121.5(4)
N6 C29 H29 119.3
C28 C29 H29 119.3
N5 C30 H30A 109.5
N5 C30 H30B 109.5
H30A C30 H30B 109.5
N5 C30 H30C 109.5
H30A C30 H30C 109.5
H30B C30 H30C 109.5

loop_
_geom_bond_atom_site_label_1
_geom_bond_atom_site_label_2
_geom_bond_distance
Co1 O4 2.035(2)
Co1 O1 2.053(2)
Co1 N3 2.121(3)
Co1 N1 2.131(3)
Co1 O3 2.132(2)
Co1 N2 2.222(3)
Co2 O3 1.894(2)
Co2 O4 1.895(2)
Co2 O2 1.899(2)
Co2 N4 1.925(3)
Co2 N6 1.945(3)
Co2 N5 1.979(3)
Cl1 O5' 1.280(13)
Cl1 O7 1.312(6)
Cl1 O6 1.329(5)
Cl1 O8 1.334(7)
Cl1 O5 1.339(8)
Cl2 O11 1.282(9)
Cl2 O9 1.315(9)
Cl2 O12 1.354(9)
Cl2 O10 1.404(9)
Cl2' O11 1.322(10)
Cl2' O10 1.326(9)
Cl2' O12 1.330(11)
Cl2' O9 1.394(10)
N1 C9 1.331(5)
N1 C5 1.342(5)
N2 C17 1.467(5)
N2 C10 1.468(5)
N2 C11 1.476(5)
N3 C16 1.336(5)
N3 C12 1.340(5)
N4 C22 1.334(5)
N4 C18 1.339(5)
N5 C30 1.485(5)
N5 C24 1.488(5)
N5 C23 1.497(5)
N6 C25 1.338(4)
N6 C29 1.339(4)
O1 C1 1.229(4)
O2 C1 1.269(4)
O3 C3 1.413(4)
O4 C4 1.404(4)
C1 C2 1.495(5)
C2 H2A 0.9600
C2 H2B 0.9600
C2 H2C 0.9600
C3 H3A 0.9600
C3 H3B 0.9600
C3 H3C 0.9600
C4 H4A 0.9600
C4 H4B 0.9600
C4 H4C 0.9600
C5 C6 1.381(6)
C5 H5 0.9300
C6 C7 1.359(9)
C6 H6 0.9300
C7 C8 1.356(9)
C7 H7 0.9300
C8 C9 1.382(6)
C8 H8 0.9300
C9 C10 1.489(6)
C10 H10A 0.9700
C10 H10B 0.9700
C11 C12 1.486(6)
C11 H11A 0.9700
C11 H11B 0.9700
C12 C13 1.379(5)
C13 C14 1.367(7)
C13 H13 0.9300
C14 C15 1.376(7)
C14 H14 0.9300
C15 C16 1.364(6)
C15 H15 0.9300
C16 H16 0.9300
C17 H17A 0.9600
C17 H17B 0.9600
C17 H17C 0.9600
C18 C19 1.371(6)
C18 H18 0.9300
C19 C20 1.357(8)
C19 H19 0.9300
C20 C21 1.371(8)
C20 H20 0.9300
C21 C22 1.379(6)
C21 H21 0.9300
C22 C23 1.471(7)
C23 H23A 0.9700
C23 H23B 0.9700
C24 C25 1.481(5)
C24 H24A 0.9700
C24 H24B 0.9700
C25 C26 1.380(5)
C26 C27 1.367(6)
C26 H26 0.9300
C27 C28 1.371(6)
C27 H27 0.9300
C28 C29 1.376(5)
C28 H28 0.9300
C29 H29 0.9300
C30 H30A 0.9600
C30 H30B 0.9600
C30 H30C 0.9600

loop_
_geom_torsion_atom_site_label_1
_geom_torsion_atom_site_label_2
_geom_torsion_atom_site_label_3
_geom_torsion_atom_site_label_4
_geom_torsion
O4 Co1 N1 C9 -65.1(4)
O1 Co1 N1 C9 -177.2(3)
N3 Co1 N1 C9 94.3(3)
O3 Co1 N1 C9 -88.8(3)
N2 Co1 N1 C9 21.5(3)
O4 Co1 N1 C5 109.2(4)
O1 Co1 N1 C5 -3.0(3)
N3 Co1 N1 C5 -91.4(3)
O3 Co1 N1 C5 85.5(3)
N2 Co1 N1 C5 -164.3(3)
O4 Co1 N2 C17 3.4(3)
O1 Co1 N2 C17 150.7(3)
N3 Co1 N2 C17 95.0(3)
N1 Co1 N2 C17 -156.6(3)
O3 Co1 N2 C17 -70.6(3)
O4 Co1 N2 C10 125.7(3)
O1 Co1 N2 C10 -87.0(4)
N3 Co1 N2 C10 -142.7(3)
N1 Co1 N2 C10 -34.3(3)
O3 Co1 N2 C10 51.7(3)
O4 Co1 N2 C11 -117.4(2)
O1 Co1 N2 C11 29.9(4)
N3 Co1 N2 C11 -25.8(2)
N1 Co1 N2 C11 82.6(2)
O3 Co1 N2 C11 168.6(2)
O4 Co1 N3 C16 -59.6(3)
O1 Co1 N3 C16 38.0(3)
N1 Co1 N3 C16 127.2(3)
O3 Co1 N3 C16 -41.4(6)
N2 Co1 N3 C16 -161.5(3)
O4 Co1 N3 C12 107.3(3)
O1 Co1 N3 C12 -155.1(3)
N1 Co1 N3 C12 -65.9(3)
O3 Co1 N3 C12 125.5(4)
N2 Co1 N3 C12 5.4(3)
O3 Co2 N4 C22 -71.1(11)
O4 Co2 N4 C22 -101.0(3)
O2 Co2 N4 C22 163.8(3)
N6 Co2 N4 C22 76.1(3)
N5 Co2 N4 C22 -5.8(3)
O3 Co2 N4 C18 107.9(10)
O4 Co2 N4 C18 78.0(3)
O2 Co2 N4 C18 -17.2(3)
N6 Co2 N4 C18 -104.9(3)
N5 Co2 N4 C18 173.2(3)
O3 Co2 N5 C30 57.4(3)
O4 Co2 N5 C30 -22.0(3)
O2 Co2 N5 C30 180.0(5)
N4 Co2 N5 C30 -116.6(3)
N6 Co2 N5 C30 152.7(3)
O3 Co2 N5 C24 -60.3(2)
O4 Co2 N5 C24 -139.7(2)
O2 Co2 N5 C24 62.3(7)
N4 Co2 N5 C24 125.7(2)
N6 Co2 N5 C24 35.0(2)
O3 Co2 N5 C23 -177.6(3)
O4 Co2 N5 C23 102.9(3)
O2 Co2 N5 C23 -55.0(7)
N4 Co2 N5 C23 8.4(3)
N6 Co2 N5 C23 -82.3(3)
O3 Co2 N6 C25 68.8(2)
O4 Co2 N6 C25 43.0(12)
O2 Co2 N6 C25 163.3(2)
N4 Co2 N6 C25 -107.6(3)
N5 Co2 N6 C25 -22.0(3)
O3 Co2 N6 C29 -110.4(3)
O4 Co2 N6 C29 -136.3(10)
O2 Co2 N6 C29 -16.0(3)
N4 Co2 N6 C29 73.2(3)
N5 Co2 N6 C29 158.8(3)
O4 Co1 O1 C1 -27.7(3)
N3 Co1 O1 C1 -121.8(3)
N1 Co1 O1 C1 134.0(3)
O3 Co1 O1 C1 42.8(3)
N2 Co1 O1 C1 -175.7(3)
O3 Co2 O2 C1 -29.0(3)
O4 Co2 O2 C1 50.6(3)
N4 Co2 O2 C1 145.5(3)
N6 Co2 O2 C1 -124.3(3)
N5 Co2 O2 C1 -151.4(5)
O4 Co2 O3 C3 -158.1(3)
O2 Co2 O3 C3 -63.7(3)
N4 Co2 O3 C3 171.6(9)
N6 Co2 O3 C3 24.5(3)
N5 Co2 O3 C3 106.6(3)
O4 Co2 O3 Co1 -26.65(9)
O2 Co2 O3 Co1 67.77(10)
N4 Co2 O3 Co1 -57.0(10)
N6 Co2 O3 Co1 155.92(10)
N5 Co2 O3 Co1 -121.98(11)
O4 Co1 O3 C3 158.7(2)
O1 Co1 O3 C3 60.0(2)
N3 Co1 O3 C3 139.4(4)
N1 Co1 O3 C3 -29.5(2)
N2 Co1 O3 C3 -104.5(2)
O4 Co1 O3 Co2 25.75(9)
O1 Co1 O3 Co2 -72.94(10)
N3 Co1 O3 Co2 6.5(4)
N1 Co1 O3 Co2 -162.44(11)
N2 Co1 O3 Co2 122.54(11)
O3 Co2 O4 C4 -178.2(3)
O2 Co2 O4 C4 88.0(3)
N4 Co2 O4 C4 -1.6(3)
N6 Co2 O4 C4 -152.0(10)
N5 Co2 O4 C4 -87.7(3)
O3 Co2 O4 Co1 28.30(10)
O2 Co2 O4 Co1 -65.48(11)
N4 Co2 O4 Co1 -155.05(12)
N6 Co2 O4 Co1 54.5(11)
N5 Co2 O4 Co1 118.86(12)
O1 Co1 O4 C4 -91.7(3)
N3 Co1 O4 C4 -2.5(3)
N1 Co1 O4 C4 157.5(3)
O3 Co1 O4 C4 -177.4(3)
N2 Co1 O4 C4 75.6(3)
O1 Co1 O4 Co2 59.72(11)
N3 Co1 O4 Co2 148.89(11)
N1 Co1 O4 Co2 -51.1(3)
O3 Co1 O4 Co2 -25.97(9)
N2 Co1 O4 Co2 -132.97(11)
O11 Cl2 O9 Cl2' -157(15)
O12 Cl2 O9 Cl2' 86(14)
O10 Cl2 O9 Cl2' -37(14)
O11 Cl2' O9 Cl2 21(14)
O10 Cl2' O9 Cl2 141(15)
O12 Cl2' O9 Cl2 -91(14)
O11 Cl2' O10 Cl2 77(12)
O12 Cl2' O10 Cl2 -158(12)
O9 Cl2' O10 Cl2 -36(12)
O11 Cl2 O10 Cl2' -99(12)
O9 Cl2 O10 Cl2' 141(13)
O12 Cl2 O10 Cl2' 21(12)
O9 Cl2 O11 Cl2' 164(10)
O12 Cl2 O11 Cl2' -80(9)
O10 Cl2 O11 Cl2' 41(9)
O10 Cl2' O11 Cl2 -135(10)
O12 Cl2' O11 Cl2 94(9)
O9 Cl2' O11 Cl2 -14(9)
O11 Cl2' O12 Cl2 -67(7)
O10 Cl2' O12 Cl2 165(8)
O9 Cl2' O12 Cl2 39(7)
O11 Cl2 O12 Cl2' 107(7)
O9 Cl2 O12 Cl2' -137(8)
O10 Cl2 O12 Cl2' -13(7)
Co1 O1 C1 O2 1.1(5)
Co1 O1 C1 C2 -178.2(3)
Co2 O2 C1 O1 -13.2(5)
Co2 O2 C1 C2 166.1(3)
C9 N1 C5 C6 0.4(6)
Co1 N1 C5 C6 -173.7(3)
N1 C5 C6 C7 -0.9(7)
C5 C6 C7 C8 1.3(9)
C6 C7 C8 C9 -1.2(9)
C5 N1 C9 C8 -0.2(6)
Co1 N1 C9 C8 174.5(4)
C5 N1 C9 C10 -177.7(4)
Co1 N1 C9 C10 -3.0(5)
C7 C8 C9 N1 0.6(8)
C7 C8 C9 C10 177.9(5)
C17 N2 C10 C9 168.9(3)
C11 N2 C10 C9 -69.9(4)
Co1 N2 C10 C9 43.4(4)
N1 C9 C10 N2 -28.9(5)
C8 C9 C10 N2 153.6(4)
C17 N2 C11 C12 -82.7(4)
C10 N2 C11 C12 155.2(3)
Co1 N2 C11 C12 42.2(4)
C16 N3 C12 C13 2.7(6)
Co1 N3 C12 C13 -164.9(3)
C16 N3 C12 C11 -175.1(4)
Co1 N3 C12 C11 17.3(4)
N2 C11 C12 N3 -41.4(5)
N2 C11 C12 C13 140.9(4)
N3 C12 C13 C14 -1.0(6)
C11 C12 C13 C14 176.5(4)
C12 C13 C14 C15 -0.9(7)
C13 C14 C15 C16 1.2(7)
C12 N3 C16 C15 -2.5(6)
Co1 N3 C16 C15 164.1(3)
C14 C15 C16 N3 0.5(7)
C22 N4 C18 C19 0.1(6)
Co2 N4 C18 C19 -178.9(3)
N4 C18 C19 C20 -2.6(7)
C18 C19 C20 C21 2.8(7)
C19 C20 C21 C22 -0.6(7)
C18 N4 C22 C21 2.2(5)
Co2 N4 C22 C21 -178.7(3)
C18 N4 C22 C23 -177.6(3)
Co2 N4 C22 C23 1.5(4)
C20 C21 C22 N4 -2.0(6)
C20 C21 C22 C23 177.8(4)
N4 C22 C23 N5 5.8(5)
C21 C22 C23 N5 -174.1(4)
C30 N5 C23 C22 117.3(4)
C24 N5 C23 C22 -123.7(4)
Co2 N5 C23 C22 -9.7(4)
C30 N5 C24 C25 -164.7(3)
C23 N5 C24 C25 74.3(4)
Co2 N5 C24 C25 -42.5(3)
C29 N6 C25 C26 2.3(5)
Co2 N6 C25 C26 -177.0(3)
C29 N6 C25 C24 -178.8(3)
Co2 N6 C25 C24 1.9(4)
N5 C24 C25 N6 27.7(5)
N5 C24 C25 C26 -153.4(4)
N6 C25 C26 C27 -1.4(7)
C24 C25 C26 C27 179.8(4)
C25 C26 C27 C28 -0.7(7)
C26 C27 C28 C29 1.8(7)
C25 N6 C29 C28 -1.2(5)
Co2 N6 C29 C28 178.0(3)
C27 C28 C29 N6 -0.9(6)
